data_7116046
loop_
_publ_author_name
'Qian Zhang'
'Xu Liu'
'Xiaoqing Xin'
'Rui Zhang'
'Yongjiu Liang'
'Dewen Dong'

_publ_section_title
;
 Formal [4+2] annulation of enaminones and cyanomethyl sulfur ylide:
 one:pot access to polysubstituted pyridin-2(1H)-ones
;
_journal_name_full Chem.Commun.
_journal_page_first 15378
_journal_paper_doi 10.1039/C4cc06665K
_journal_volume 50
_journal_year 2014
_chemical_formula_moiety 'C15 H16 N2 O3 S'
_chemical_formula_sum 'C15 H16 N2 O3 S'
_chemical_formula_weight 304.36
_chemical_melting_point 239.0(10)
_chemical_name_common 3-acetyl-6-amino-1-(4-methoxyphenyl)-5-(methylthio)pyridin-2(1H)-one
_chemical_name_systematic 3-acetyl-6-amino-1-(4-methoxyphenyl)-5-(methylthio)pyridin-2(1H)-one
_space_group_IT_number 56
_symmetry_space_group_name_Hall '-P 2ab 2ac'
_symmetry_space_group_name_H-M 'P c c n'
_atom_sites_solution_hydrogens geom
_atom_sites_solution_primary direct
_atom_sites_solution_secondary difmap
_audit_creation_method SHELXL-97
_cell_angle_alpha 90.00
_cell_angle_beta 90.00
_cell_angle_gamma 90.00
_cell_formula_units_Z 8
_cell_length_a 18.8609(15)
_cell_length_b 9.2843(8)
_cell_length_c 16.5808(14)
_cell_measurement_temperature 293(2)
_cell_volume 2903.5(4)
_computing_structure_refinement 'SHELXL-97 (Sheldrick, 1997)'
_computing_structure_solution 'SHELXS-97 (Sheldrick, 1990)'
_diffrn_ambient_temperature 293(2)
_diffrn_measured_fraction_theta_full 1.000
_diffrn_measured_fraction_theta_max 1.000
_diffrn_radiation_monochromator graphite
_diffrn_radiation_source 'fine-focus sealed tube'
_diffrn_radiation_type MoK\a
_diffrn_radiation_wavelength 0.71073
_diffrn_reflns_av_R_equivalents 0.0504
_diffrn_reflns_av_sigmaI/netI 0.0333
_diffrn_reflns_limit_h_max 22
_diffrn_reflns_limit_h_min -19
_diffrn_reflns_limit_k_max 8
_diffrn_reflns_limit_k_min -11
_diffrn_reflns_limit_l_max 19
_diffrn_reflns_limit_l_min -19
_diffrn_reflns_number 15831
_diffrn_reflns_theta_full 25.06
_diffrn_reflns_theta_max 25.06
_diffrn_reflns_theta_min 2.16
_exptl_absorpt_coefficient_mu 0.231
_exptl_crystal_colour white
_exptl_crystal_density_diffrn 1.338
_exptl_crystal_density_method 'not measured'
_exptl_crystal_F_000 1232
_refine_diff_density_max 0.256
_refine_diff_density_min -0.233
_refine_diff_density_rms 0.057
_refine_ls_extinction_method none
_refine_ls_goodness_of_fit_ref 1.031
_refine_ls_hydrogen_treatment mixed
_refine_ls_matrix_type full
_refine_ls_number_parameters 201
_refine_ls_number_reflns 2579
_refine_ls_number_restraints 0
_refine_ls_restrained_S_all 1.031
_refine_ls_R_factor_all 0.0623
_refine_ls_R_factor_gt 0.0458
_refine_ls_shift/su_max 0.028
_refine_ls_shift/su_mean 0.001
_refine_ls_structure_factor_coef Fsqd
_refine_ls_weighting_details 'calc w=1/[\s^2^(Fo^2^)+(0.0550P)^2^+1.4948P] where P=(Fo^2^+2Fc^2^)/3'
_refine_ls_weighting_scheme calc
_refine_ls_wR_factor_gt 0.1077
_refine_ls_wR_factor_ref 0.1181
_reflns_number_gt 2001
_reflns_number_total 2579
_reflns_threshold_expression >2sigma(I)
_cod_data_source_file c4cc06665k2.cif
_cod_data_source_block zq
_cod_depositor_comments
;
The following automatic conversions were performed:

'_chemical_melting_point' value '238-240' was changed to '239.0(10)'
- the average value was taken and precision was estimated.

Automatic conversion script
Id: cif_fix_values 2827 2014-09-09 07:05:25Z andrius 
;
_cod_database_code 7116046

loop_
_symmetry_equiv_pos_as_xyz
'x, y, z'
'-x+1/2, -y+1/2, z'
'-x, y+1/2, -z+1/2'
'x+1/2, -y, -z+1/2'
'-x, -y, -z'
'x-1/2, y-1/2, -z'
'x, -y-1/2, z-1/2'
'-x-1/2, y, z-1/2'

loop_
_atom_site_label
_atom_site_type_symbol
_atom_site_fract_x
_atom_site_fract_y
_atom_site_fract_z
_atom_site_U_iso_or_equiv
_atom_site_adp_type
_atom_site_occupancy
_atom_site_symmetry_multiplicity
_atom_site_calc_flag
_atom_site_refinement_flags
S1 S 0.67545(3) 0.07042(7) 0.27447(4) 0.0333(2) Uani 1 1 d .
O3 O 1.12045(8) 0.05437(18) 0.46269(10) 0.0355(4) Uani 1 1 d .
N1 N 0.88808(9) 0.05922(19) 0.25405(10) 0.0235(4) Uani 1 1 d .
O2 O 0.96505(8) 0.06297(18) 0.14858(9) 0.0323(4) Uani 1 1 d .
C1 C 1.06392(11) 0.0642(3) 0.41120(13) 0.0259(5) Uani 1 1 d .
C8 C 0.84054(12) 0.0620(2) 0.11809(13) 0.0263(5) Uani 1 1 d .
C2 C 1.03358(12) -0.0657(3) 0.38818(14) 0.0310(6) Uani 1 1 d .
H2 H 1.0521 -0.1518 0.4076 0.037 Uiso 1 1 calc R
C4 C 0.94925(11) 0.0608(2) 0.30733(12) 0.0235(5) Uani 1 1 d .
O1 O 0.78902(9) 0.0429(2) -0.00913(10) 0.0536(6) Uani 1 1 d .
N2 N 0.81506(11) 0.0603(2) 0.36706(12) 0.0315(5) Uani 1 1 d .
C10 C 0.76216(11) 0.0591(2) 0.23538(13) 0.0251(5) Uani 1 1 d .
C7 C 0.90258(11) 0.0625(2) 0.16906(13) 0.0236(5) Uani 1 1 d .
C13 C 0.84354(13) 0.0630(3) 0.02973(14) 0.0310(6) Uani 1 1 d .
C3 C 0.97610(12) -0.0677(3) 0.33656(14) 0.0290(5) Uani 1 1 d .
H3 H 0.9556 -0.1548 0.3216 0.035 Uiso 1 1 calc R
C11 C 0.82147(11) 0.0600(2) 0.28733(12) 0.0250(5) Uani 1 1 d .
C9 C 0.77413(12) 0.0597(2) 0.15344(13) 0.0265(5) Uani 1 1 d .
H9 H 0.7349 0.0585 0.1195 0.032 Uiso 1 1 calc R
C6 C 1.03705(11) 0.1924(3) 0.38133(13) 0.0259(5) Uani 1 1 d .
H6 H 1.0574 0.2797 0.3962 0.031 Uiso 1 1 calc R
C5 C 0.97937(11) 0.1898(3) 0.32882(13) 0.0259(5) Uani 1 1 d .
H5 H 0.9613 0.2755 0.3083 0.031 Uiso 1 1 calc R
C12 C 0.91118(13) 0.0861(3) -0.01483(14) 0.0426(7) Uani 1 1 d .
H12A H 0.9384 -0.0012 -0.0145 0.064 Uiso 1 1 calc R
H12B H 0.9378 0.1615 0.0107 0.064 Uiso 1 1 calc R
H12C H 0.9009 0.1130 -0.0695 0.064 Uiso 1 1 calc R
C14 C 0.65463(15) -0.1141(3) 0.29671(17) 0.0504(8) Uani 1 1 d .
H14A H 0.6626 -0.1720 0.2496 0.076 Uiso 1 1 calc R
H14B H 0.6058 -0.1213 0.3126 0.076 Uiso 1 1 calc R
H14C H 0.6844 -0.1475 0.3398 0.076 Uiso 1 1 calc R
C15 C 1.15514(13) 0.1857(3) 0.48315(17) 0.0447(7) Uani 1 1 d .
H15A H 1.1701 0.2336 0.4348 0.067 Uiso 1 1 calc R
H15B H 1.1957 0.1653 0.5162 0.067 Uiso 1 1 calc R
H15C H 1.1229 0.2466 0.5123 0.067 Uiso 1 1 calc R
H1A H 0.7737(14) 0.071(3) 0.3901(16) 0.036(7) Uiso 1 1 d .
H1B H 0.8527(16) 0.070(3) 0.3981(19) 0.054(9) Uiso 1 1 d .

loop_
_atom_site_aniso_label
_atom_site_aniso_U_11
_atom_site_aniso_U_22
_atom_site_aniso_U_33
_atom_site_aniso_U_23
_atom_site_aniso_U_13
_atom_site_aniso_U_12
S1 0.0212(3) 0.0486(4) 0.0301(3) 0.0013(3) 0.0031(2) 0.0012(3)
O3 0.0295(9) 0.0352(11) 0.0419(10) 0.0019(8) -0.0136(8) -0.0011(8)
N1 0.0205(9) 0.0324(11) 0.0177(9) -0.0025(8) -0.0006(7) -0.0022(8)
O2 0.0219(9) 0.0496(11) 0.0253(8) -0.0010(8) 0.0044(6) -0.0036(8)
C1 0.0204(11) 0.0314(14) 0.0259(11) -0.0006(10) -0.0011(9) -0.0001(10)
C8 0.0269(12) 0.0308(13) 0.0211(11) 0.0012(10) 0.0014(9) -0.0024(10)
C2 0.0322(13) 0.0252(13) 0.0355(13) 0.0034(11) -0.0039(10) 0.0030(11)
C4 0.0189(11) 0.0314(13) 0.0203(11) -0.0014(10) 0.0015(8) -0.0012(10)
O1 0.0334(11) 0.1044(19) 0.0230(9) 0.0029(10) -0.0041(8) -0.0132(10)
N2 0.0222(11) 0.0519(15) 0.0204(10) -0.0002(9) 0.0017(9) -0.0024(10)
C10 0.0199(11) 0.0298(14) 0.0257(11) -0.0007(10) 0.0008(9) -0.0018(10)
C7 0.0245(12) 0.0245(12) 0.0218(11) -0.0021(9) 0.0021(9) -0.0026(10)
C13 0.0327(13) 0.0371(15) 0.0232(12) -0.0005(11) -0.0004(10) -0.0055(11)
C3 0.0287(13) 0.0272(13) 0.0311(12) -0.0018(10) -0.0008(10) -0.0052(10)
C11 0.0252(12) 0.0271(13) 0.0227(12) -0.0007(9) 0.0024(9) -0.0025(10)
C9 0.0219(11) 0.0323(14) 0.0252(12) 0.0016(10) -0.0030(9) -0.0020(10)
C6 0.0228(11) 0.0249(13) 0.0299(12) -0.0052(10) -0.0020(9) -0.0014(10)
C5 0.0248(11) 0.0266(13) 0.0262(11) 0.0021(10) 0.0001(9) 0.0025(10)
C12 0.0367(14) 0.069(2) 0.0220(12) -0.0029(13) 0.0029(10) -0.0130(14)
C14 0.0405(16) 0.059(2) 0.0520(18) -0.0021(15) 0.0097(13) -0.0180(14)
C15 0.0381(14) 0.0446(17) 0.0514(16) 0.0035(14) -0.0225(12) -0.0090(13)

loop_
_atom_type_symbol
_atom_type_description
_atom_type_scat_dispersion_real
_atom_type_scat_dispersion_imag
_atom_type_scat_source
C C 0.0033 0.0016 'International Tables Vol C Tables 4.2.6.8 and 6.1.1.4'
H H 0.0000 0.0000 'International Tables Vol C Tables 4.2.6.8 and 6.1.1.4'
N N 0.0061 0.0033 'International Tables Vol C Tables 4.2.6.8 and 6.1.1.4'
O O 0.0106 0.0060 'International Tables Vol C Tables 4.2.6.8 and 6.1.1.4'
S S 0.1246 0.1234 'International Tables Vol C Tables 4.2.6.8 and 6.1.1.4'

loop_
_geom_angle_atom_site_label_1
_geom_angle_atom_site_label_2
_geom_angle_atom_site_label_3
_geom_angle
C10 S1 C14 102.81(12)
C1 O3 C15 116.68(18)
C11 N1 C7 124.67(17)
C11 N1 C4 118.84(17)
C7 N1 C4 116.44(16)
O3 C1 C6 124.4(2)
O3 C1 C2 115.7(2)
C6 C1 C2 119.8(2)
C9 C8 C7 119.08(19)
C9 C8 C13 117.3(2)
C7 C8 C13 123.6(2)
C3 C2 C1 120.4(2)
C5 C4 C3 120.7(2)
C5 C4 N1 119.69(19)
C3 C4 N1 119.65(19)
C9 C10 C11 118.2(2)
C9 C10 S1 120.98(17)
C11 C10 S1 120.70(16)
O2 C7 N1 117.05(19)
O2 C7 C8 128.1(2)
N1 C7 C8 114.85(18)
O1 C13 C8 119.4(2)
O1 C13 C12 118.6(2)
C8 C13 C12 122.0(2)
C2 C3 C4 119.5(2)
N2 C11 N1 118.93(19)
N2 C11 C10 122.4(2)
N1 C11 C10 118.69(19)
C10 C9 C8 124.5(2)
C1 C6 C5 119.6(2)
C4 C5 C6 120.0(2)

loop_
_geom_bond_atom_site_label_1
_geom_bond_atom_site_label_2
_geom_bond_distance
S1 C10 1.762(2)
S1 C14 1.795(3)
O3 C1 1.369(3)
O3 C15 1.425(3)
N1 C11 1.372(3)
N1 C7 1.436(3)
N1 C4 1.453(3)
O2 C7 1.226(3)
C1 C6 1.385(3)
C1 C2 1.389(3)
C8 C9 1.383(3)
C8 C7 1.443(3)
C8 C13 1.466(3)
C2 C3 1.381(3)
C4 C5 1.372(3)
C4 C3 1.384(3)
O1 C13 1.228(3)
N2 C11 1.328(3)
C10 C9 1.377(3)
C10 C11 1.412(3)
C13 C12 1.490(3)
C6 C5 1.394(3)
